data_7107766
loop_
_publ_author_name
'Masaki Yamamura'
'Yuki Okazaki'
'Tatsuya Nabeshima'

_publ_section_title
;
 Locking of Photoisomerization Behavior of Self-assemble Azobenzene-linked
 Macrocycles with Structural Restriction
;
_journal_name_full Chem.Commun.
_journal_page_first 5724
_journal_paper_doi 10.1039/c2cc18014f
_journal_volume 48
_journal_year 2012
_chemical_formula_sum 'C32 H34 N2 O6'
_chemical_formula_weight 542.61
_chemical_name_common azoB
_chemical_name_systematic
;
?
;
_space_group_IT_number 14
_symmetry_cell_setting monoclinic
_symmetry_space_group_name_Hall '-P 2ybc'
_symmetry_space_group_name_H-M 'P 1 21/c 1'
_atom_sites_solution_hydrogens geom
_atom_sites_solution_primary direct
_atom_sites_solution_secondary difmap
_audit_creation_method SHELXL-97
_cell_angle_alpha 90.00
_cell_angle_beta 106.81(18)
_cell_angle_gamma 90.00
_cell_formula_units_Z 4
_cell_length_a 14.93(7)
_cell_length_b 9.11(4)
_cell_length_c 21.95(10)
_cell_measurement_reflns_used 7268
_cell_measurement_temperature 98(2)
_cell_measurement_theta_max 27.49
_cell_measurement_theta_min 2.96
_cell_volume 2858(2)
_computing_cell_refinement 'Rapid AUTO (Rigaku Corp.)'
_computing_data_collection 'Rapid AUTO (Rigaku Corp.)'
_computing_data_reduction 'Rapid AUTO (Rigaku Corp.)'
_computing_structure_refinement 'SHELXL-97 (Sheldrick, 1997)'
_computing_structure_solution 'SHELXS-97 (Sheldrick, 1990)'
_diffrn_ambient_temperature 98(2)
_diffrn_measured_fraction_theta_full 0.978
_diffrn_measured_fraction_theta_max 0.978
_diffrn_measurement_device_type 'Rigaku R-AXIS Rapid'
_diffrn_measurement_method IP
_diffrn_radiation_monochromator graphite
_diffrn_radiation_source 'fine-focus sealed tube'
_diffrn_radiation_type MoK\a
_diffrn_radiation_wavelength 0.71075
_diffrn_reflns_av_R_equivalents 0.1342
_diffrn_reflns_av_sigmaI/netI 0.1137
_diffrn_reflns_limit_h_max 19
_diffrn_reflns_limit_h_min -19
_diffrn_reflns_limit_k_max 11
_diffrn_reflns_limit_k_min -11
_diffrn_reflns_limit_l_max 28
_diffrn_reflns_limit_l_min -28
_diffrn_reflns_number 26005
_diffrn_reflns_theta_full 27.49
_diffrn_reflns_theta_max 27.49
_diffrn_reflns_theta_min 2.96
_diffrn_standards_decay_% 0
_diffrn_standards_interval_count 0
_diffrn_standards_interval_time 0
_diffrn_standards_number 0
_exptl_absorpt_coefficient_mu 0.087
_exptl_absorpt_correction_T_max 0.9811
_exptl_absorpt_correction_T_min 0.9627
_exptl_absorpt_correction_type multi-scan
_exptl_absorpt_process_details 'Rapid AUTO (Rigaku Corp.)'
_exptl_crystal_colour orange
_exptl_crystal_density_diffrn 1.261
_exptl_crystal_density_method 'not measured'
_exptl_crystal_description block
_exptl_crystal_F_000 832
_exptl_crystal_size_max 0.60
_exptl_crystal_size_mid 0.50
_exptl_crystal_size_min 0.30
_refine_diff_density_max 0.994
_refine_diff_density_min -0.616
_refine_diff_density_rms 0.177
_refine_ls_extinction_method none
_refine_ls_goodness_of_fit_ref 1.011
_refine_ls_hydrogen_treatment mixed
_refine_ls_matrix_type full
_refine_ls_number_parameters 374
_refine_ls_number_reflns 6416
_refine_ls_number_restraints 0
_refine_ls_restrained_S_all 1.011
_refine_ls_R_factor_all 0.1445
_refine_ls_R_factor_gt 0.1114
_refine_ls_shift/su_max 0.004
_refine_ls_shift/su_mean 0.001
_refine_ls_structure_factor_coef Fsqd
_refine_ls_weighting_details 'calc w=1/[\s^2^(Fo^2^)+(0.1813P)^2^+0.0000P] where P=(Fo^2^+2Fc^2^)/3'
_refine_ls_weighting_scheme calc
_refine_ls_wR_factor_gt 0.2674
_refine_ls_wR_factor_ref 0.2944
_reflns_number_gt 3977
_reflns_number_total 6416
_reflns_threshold_expression >2sigma(I)
_cod_data_source_file c2cc18014f.txt
_cod_data_source_block zaki
_cod_original_cell_volume 2857(23)
_cod_original_sg_symbol_H-M P21/c
_cod_database_code 7107766

loop_
_symmetry_equiv_pos_as_xyz
'x, y, z'
'-x, y+1/2, -z+1/2'
'-x, -y, -z'
'x, -y-1/2, z-1/2'

loop_
_atom_site_label
_atom_site_type_symbol
_atom_site_fract_x
_atom_site_fract_y
_atom_site_fract_z
_atom_site_U_iso_or_equiv
_atom_site_adp_type
_atom_site_occupancy
_atom_site_symmetry_multiplicity
_atom_site_calc_flag
_atom_site_refinement_flags
O1 O 0.16218(14) 0.3983(2) 0.21930(9) 0.0246(5) Uani 1 1 d .
O2 O -0.77918(13) 0.3900(2) -0.28588(9) 0.0265(5) Uani 1 1 d .
O3 O 0.32393(13) 0.3970(2) 0.31863(9) 0.0271(5) Uani 1 1 d .
O4 O -0.61363(13) 0.38688(19) -0.18769(9) 0.0272(5) Uani 1 1 d .
H34 H -0.6559 0.3231 -0.1987 0.041 Uiso 1 1 calc R
N1 N -0.22676(17) 0.6304(2) 0.04231(11) 0.0273(6) Uani 1 1 d .
C1 C -0.57028(19) 0.6203(3) -0.21913(12) 0.0215(6) Uani 1 1 d .
C2 C -0.3114(2) 0.6221(3) -0.06264(13) 0.0240(6) Uani 1 1 d .
C3 C 0.18371(18) 0.5164(3) 0.26040(11) 0.0204(6) Uani 1 1 d .
N2 N -0.22112(16) 0.6262(2) -0.01404(11) 0.0262(5) Uani 1 1 d .
C4 C -0.05070(19) 0.5930(3) 0.08067(12) 0.0241(6) Uani 1 1 d .
H1 H -0.0485 0.5671 0.0392 0.029 Uiso 1 1 calc R
C5 C -0.71972(18) 0.5092(3) -0.27983(12) 0.0231(6) Uani 1 1 d .
C6 C 0.14228(19) 0.7550(3) 0.29195(12) 0.0248(6) Uani 1 1 d .
H9 H 0.1002 0.8356 0.2861 0.030 Uiso 1 1 calc R
C7 C 0.03168(19) 0.6331(3) 0.19436(12) 0.0232(6) Uani 1 1 d .
C8 C -0.39709(19) 0.5882(3) -0.05090(12) 0.0248(6) Uani 1 1 d .
H2 H -0.3987 0.5674 -0.0088 0.030 Uiso 1 1 calc R
C9 C -0.48031(19) 0.5851(3) -0.10159(12) 0.0233(6) Uani 1 1 d .
H3 H -0.5376 0.5613 -0.0933 0.028 Uiso 1 1 calc R
C10 C -0.13666(19) 0.6312(3) 0.09130(12) 0.0247(6) Uani 1 1 d .
C11 C -0.1382(2) 0.6697(3) 0.15284(12) 0.0276(6) Uani 1 1 d .
H4 H -0.1959 0.6942 0.1605 0.033 Uiso 1 1 calc R
C12 C 0.12011(19) 0.6346(3) 0.24942(12) 0.0225(6) Uani 1 1 d .
C13 C -0.3944(2) 0.6497(3) -0.17600(13) 0.0263(6) Uani 1 1 d .
H5 H -0.3925 0.6717 -0.2179 0.032 Uiso 1 1 calc R
C14 C 0.03149(19) 0.5933(3) 0.13185(12) 0.0235(6) Uani 1 1 d .
H6 H 0.0888 0.5661 0.1244 0.028 Uiso 1 1 calc R
C15 C 0.2880(2) 0.6394(3) 0.35306(13) 0.0266(6) Uani 1 1 d .
H10 H 0.3441 0.6412 0.3873 0.032 Uiso 1 1 calc R
C16 C -0.67726(19) 0.7478(3) -0.31038(13) 0.0271(6) Uani 1 1 d .
H11 H -0.6912 0.8314 -0.3373 0.033 Uiso 1 1 calc R
C17 C 0.26614(18) 0.5186(3) 0.31192(12) 0.0233(6) Uani 1 1 d .
C18 C -0.48015(19) 0.6169(3) -0.16520(12) 0.0231(6) Uani 1 1 d .
C19 C -0.63530(18) 0.5046(3) -0.22894(12) 0.0222(6) Uani 1 1 d .
C20 C -0.7414(2) 0.6306(3) -0.32010(13) 0.0248(6) Uani 1 1 d .
H12 H -0.7984 0.6342 -0.3535 0.030 Uiso 1 1 calc R
C21 C -0.59289(19) 0.7418(3) -0.26110(12) 0.0250(6) Uani 1 1 d .
H13 H -0.5500 0.8211 -0.2558 0.030 Uiso 1 1 calc R
C22 C -0.31041(19) 0.6504(3) -0.12525(13) 0.0271(6) Uani 1 1 d .
H7 H -0.2527 0.6704 -0.1337 0.032 Uiso 1 1 calc R
C23 C 0.2253(2) 0.7576(3) 0.34264(13) 0.0286(6) Uani 1 1 d .
H14 H 0.2390 0.8404 0.3701 0.034 Uiso 1 1 calc R
C24 C -0.05491(19) 0.6722(3) 0.20341(13) 0.0264(6) Uani 1 1 d .
H8 H -0.0571 0.7010 0.2445 0.032 Uiso 1 1 calc R
O5 O -0.93634(14) 0.4163(2) -0.38778(9) 0.0321(5) Uani 1 1 d .
O6 O 0.48302(13) 0.4312(2) 0.41334(9) 0.0288(5) Uani 1 1 d .
C25 C -1.0148(2) 0.5037(3) -0.38178(14) 0.0333(7) Uani 1 1 d .
H23 H -0.9985 0.6094 -0.3789 0.040 Uiso 1 1 calc R
H24 H -1.0318 0.4753 -0.3431 0.040 Uiso 1 1 calc R
C26 C 0.56085(19) 0.5063(3) 0.39925(13) 0.0283(6) Uani 1 1 d .
H15 H 0.5511 0.6140 0.3979 0.034 Uiso 1 1 calc R
H16 H 0.5675 0.4737 0.3578 0.034 Uiso 1 1 calc R
C27 C -1.0962(2) 0.4733(3) -0.44143(15) 0.0400(8) Uani 1 1 d .
H25 H -1.0999 0.5497 -0.4741 0.048 Uiso 1 1 calc R
H26 H -1.1564 0.4701 -0.4310 0.048 Uiso 1 1 calc R
C28 C 0.6479(2) 0.4646(3) 0.45359(14) 0.0355(7) Uani 1 1 d .
H17 H 0.7057 0.4727 0.4404 0.043 Uiso 1 1 calc R
H18 H 0.6540 0.5260 0.4918 0.043 Uiso 1 1 calc R
C29 C -0.9782(2) 0.2818(3) -0.41766(16) 0.0422(8) Uani 1 1 d .
H27 H -0.9872 0.2124 -0.3853 0.051 Uiso 1 1 calc R
H28 H -0.9373 0.2349 -0.4404 0.051 Uiso 1 1 calc R
C30 C 0.5205(2) 0.3091(3) 0.45617(13) 0.0322(7) Uani 1 1 d .
H19 H 0.4912 0.2156 0.4375 0.039 Uiso 1 1 calc R
H20 H 0.5077 0.3240 0.4976 0.039 Uiso 1 1 calc R
C31 C 0.6260(2) 0.3052(3) 0.46525(13) 0.0351(7) Uani 1 1 d .
H21 H 0.6606 0.2735 0.5088 0.042 Uiso 1 1 calc R
H22 H 0.6415 0.2386 0.4341 0.042 Uiso 1 1 calc R
C32 C -1.0729(2) 0.3225(4) -0.46469(16) 0.0434(8) Uani 1 1 d .
H29 H -1.1213 0.2491 -0.4635 0.052 Uiso 1 1 calc R
H30 H -1.0681 0.3290 -0.5086 0.052 Uiso 1 1 calc R
H31 H 0.386(2) 0.413(3) 0.3558(14) 0.031(8) Uiso 1 1 d .
H32 H -0.836(2) 0.412(4) -0.3258(16) 0.051(10) Uiso 1 1 d .
H35 H 0.206(3) 0.330(5) 0.234(2) 0.095(16) Uiso 1 1 d .

loop_
_atom_site_aniso_label
_atom_site_aniso_U_11
_atom_site_aniso_U_22
_atom_site_aniso_U_33
_atom_site_aniso_U_23
_atom_site_aniso_U_13
_atom_site_aniso_U_12
O1 0.0276(11) 0.0145(9) 0.0300(10) -0.0030(7) 0.0055(8) 0.0009(8)
O2 0.0250(11) 0.0194(10) 0.0328(11) 0.0010(7) 0.0046(8) -0.0036(8)
O3 0.0254(11) 0.0199(10) 0.0326(11) -0.0029(7) 0.0033(8) 0.0039(8)
O4 0.0304(11) 0.0131(9) 0.0343(11) 0.0029(7) 0.0034(8) -0.0053(8)
N1 0.0328(14) 0.0170(12) 0.0309(13) -0.0005(9) 0.0072(10) 0.0019(10)
C1 0.0269(15) 0.0124(12) 0.0271(13) -0.0020(9) 0.0105(11) -0.0020(11)
C2 0.0269(15) 0.0127(12) 0.0314(15) -0.0027(10) 0.0066(11) -0.0004(11)
C3 0.0245(14) 0.0131(13) 0.0254(13) -0.0005(9) 0.0104(11) -0.0013(11)
N2 0.0279(14) 0.0178(11) 0.0314(13) 0.0024(9) 0.0062(10) -0.0007(10)
C4 0.0303(16) 0.0164(13) 0.0252(13) 0.0005(10) 0.0075(11) 0.0040(11)
C5 0.0254(14) 0.0155(13) 0.0293(14) -0.0032(10) 0.0093(11) -0.0043(11)
C6 0.0285(15) 0.0140(13) 0.0323(14) 0.0005(10) 0.0093(12) 0.0041(11)
C7 0.0291(16) 0.0102(12) 0.0306(14) 0.0044(9) 0.0089(12) 0.0003(11)
C8 0.0318(16) 0.0164(13) 0.0268(13) 0.0005(10) 0.0096(11) -0.0015(11)
C9 0.0293(15) 0.0109(12) 0.0305(14) -0.0010(10) 0.0100(11) -0.0024(11)
C10 0.0251(15) 0.0169(13) 0.0306(14) 0.0010(10) 0.0057(11) -0.0005(11)
C11 0.0277(15) 0.0258(15) 0.0303(14) 0.0024(11) 0.0101(11) 0.0047(12)
C12 0.0267(15) 0.0142(12) 0.0293(14) 0.0003(10) 0.0125(11) -0.0008(11)
C13 0.0312(16) 0.0207(14) 0.0277(14) -0.0014(10) 0.0096(11) -0.0036(12)
C14 0.0254(15) 0.0148(13) 0.0317(14) 0.0026(10) 0.0103(11) 0.0026(11)
C15 0.0280(15) 0.0206(14) 0.0296(14) -0.0006(10) 0.0058(11) -0.0007(12)
C16 0.0356(17) 0.0145(13) 0.0316(15) 0.0017(10) 0.0105(12) 0.0014(12)
C17 0.0250(14) 0.0162(13) 0.0294(13) 0.0001(10) 0.0089(11) 0.0012(11)
C18 0.0288(15) 0.0092(12) 0.0315(14) -0.0028(9) 0.0092(11) -0.0010(11)
C19 0.0268(14) 0.0147(12) 0.0261(13) 0.0009(9) 0.0093(11) 0.0041(11)
C20 0.0261(15) 0.0200(13) 0.0286(14) 0.0013(10) 0.0087(11) 0.0026(11)
C21 0.0304(16) 0.0139(12) 0.0310(14) -0.0016(10) 0.0095(11) -0.0022(11)
C22 0.0234(15) 0.0261(15) 0.0320(14) -0.0001(11) 0.0085(11) -0.0029(12)
C23 0.0345(16) 0.0176(13) 0.0333(15) -0.0041(10) 0.0089(12) 0.0011(12)
C24 0.0309(16) 0.0184(13) 0.0309(14) -0.0002(10) 0.0105(11) 0.0018(12)
O5 0.0309(12) 0.0186(10) 0.0417(11) -0.0061(8) 0.0025(9) 0.0009(9)
O6 0.0287(11) 0.0170(10) 0.0375(11) 0.0028(8) 0.0048(8) 0.0010(8)
C25 0.0365(17) 0.0223(15) 0.0399(16) 0.0006(11) 0.0090(13) 0.0056(13)
C26 0.0300(16) 0.0180(14) 0.0353(15) -0.0010(11) 0.0066(12) 0.0002(12)
C27 0.0306(17) 0.0319(18) 0.0520(19) 0.0038(14) 0.0033(14) 0.0025(14)
C28 0.0311(17) 0.0347(17) 0.0392(16) -0.0062(13) 0.0076(12) -0.0015(14)
C29 0.046(2) 0.0211(16) 0.0509(19) -0.0126(13) 0.0005(15) 0.0008(14)
C30 0.0460(19) 0.0152(13) 0.0337(15) 0.0037(11) 0.0087(13) 0.0011(13)
C31 0.0419(18) 0.0297(16) 0.0325(15) 0.0031(12) 0.0089(13) 0.0124(14)
C32 0.0335(18) 0.0369(19) 0.051(2) -0.0106(14) -0.0020(14) -0.0070(15)

loop_
_atom_type_symbol
_atom_type_description
_atom_type_scat_dispersion_real
_atom_type_scat_dispersion_imag
_atom_type_scat_source
C C 0.0033 0.0016 'International Tables Vol C Tables 4.2.6.8 and 6.1.1.4'
H H 0.0000 0.0000 'International Tables Vol C Tables 4.2.6.8 and 6.1.1.4'
O O 0.0106 0.0060 'International Tables Vol C Tables 4.2.6.8 and 6.1.1.4'
N N 0.0061 0.0033 'International Tables Vol C Tables 4.2.6.8 and 6.1.1.4'

loop_
_geom_angle_atom_site_label_1
_geom_angle_atom_site_label_2
_geom_angle_atom_site_label_3
_geom_angle
C3 O1 H35 107(3)
C5 O2 H32 105.5(19)
C17 O3 H31 110.9(16)
C19 O4 H34 109.5
N2 N1 C10 114.4(4)
C19 C1 C21 117.5(4)
C19 C1 C18 121.5(3)
C21 C1 C18 121.0(3)
C22 C2 C8 119.1(3)
C22 C2 N2 116.2(4)
C8 C2 N2 124.6(4)
O1 C3 C12 117.7(3)
O1 C3 C17 121.3(3)
C12 C3 C17 121.0(3)
N1 N2 C2 114.0(4)
C14 C4 C10 119.5(4)
C14 C4 H1 120.2
C10 C4 H1 120.2
O2 C5 C20 122.4(3)
O2 C5 C19 116.8(3)
C20 C5 C19 120.8(3)
C23 C6 C12 121.3(3)
C23 C6 H9 119.3
C12 C6 H9 119.3
C24 C7 C14 117.1(3)
C24 C7 C12 120.7(4)
C14 C7 C12 122.2(4)
C9 C8 C2 120.0(4)
C9 C8 H2 120.0
C2 C8 H2 120.0
C8 C9 C18 121.2(4)
C8 C9 H3 119.4
C18 C9 H3 119.4
C11 C10 C4 119.3(3)
C11 C10 N1 116.3(4)
C4 C10 N1 124.4(4)
C10 C11 C24 120.5(4)
C10 C11 H4 119.8
C24 C11 H4 119.8
C3 C12 C6 117.5(4)
C3 C12 C7 121.3(3)
C6 C12 C7 121.3(3)
C18 C13 C22 120.8(4)
C18 C13 H5 119.6
C22 C13 H5 119.6
C4 C14 C7 122.1(4)
C4 C14 H6 118.9
C7 C14 H6 118.9
C23 C15 C17 118.6(4)
C23 C15 H10 120.7
C17 C15 H10 120.7
C21 C16 C20 120.4(3)
C21 C16 H11 119.8
C20 C16 H11 119.8
O3 C17 C15 122.5(3)
O3 C17 C3 116.5(3)
C15 C17 C3 121.0(3)
C13 C18 C9 118.0(3)
C13 C18 C1 120.8(4)
C9 C18 C1 121.1(4)
O4 C19 C1 117.5(3)
O4 C19 C5 121.6(3)
C1 C19 C5 120.9(3)
C5 C20 C16 118.8(4)
C5 C20 H12 120.6
C16 C20 H12 120.6
C16 C21 C1 121.6(3)
C16 C21 H13 119.2
C1 C21 H13 119.2
C2 C22 C13 120.8(4)
C2 C22 H7 119.6
C13 C22 H7 119.6
C15 C23 C6 120.7(3)
C15 C23 H14 119.7
C6 C23 H14 119.7
C11 C24 C7 121.5(4)
C11 C24 H8 119.3
C7 C24 H8 119.3
C29 O5 C25 104.6(4)
C26 O6 C30 108.3(3)
O5 C25 C27 106.5(4)
O5 C25 H23 110.4
C27 C25 H23 110.4
O5 C25 H24 110.4
C27 C25 H24 110.4
H23 C25 H24 108.6
O6 C26 C28 105.4(4)
O6 C26 H15 110.7
C28 C26 H15 110.7
O6 C26 H16 110.7
C28 C26 H16 110.7
H15 C26 H16 108.8
C25 C27 C32 104.2(3)
C25 C27 H25 110.9
C32 C27 H25 110.9
C25 C27 H26 110.9
C32 C27 H26 110.9
H25 C27 H26 108.9
C31 C28 C26 101.1(3)
C31 C28 H17 111.6
C26 C28 H17 111.6
C31 C28 H18 111.6
C26 C28 H18 111.6
H17 C28 H18 109.4
O5 C29 C32 107.1(3)
O5 C29 H27 110.3
C32 C29 H27 110.3
O5 C29 H28 110.3
C32 C29 H28 110.3
H27 C29 H28 108.5
O6 C30 C31 106.9(3)
O6 C30 H19 110.3
C31 C30 H19 110.3
O6 C30 H20 110.3
C31 C30 H20 110.3
H19 C30 H20 108.6
C28 C31 C30 102.6(2)
C28 C31 H21 111.2
C30 C31 H21 111.2
C28 C31 H22 111.2
C30 C31 H22 111.2
H21 C31 H22 109.2
C29 C32 C27 104.1(3)
C29 C32 H29 110.9
C27 C32 H29 110.9
C29 C32 H30 110.9
C27 C32 H30 110.9
H29 C32 H30 108.9

loop_
_geom_bond_atom_site_label_1
_geom_bond_atom_site_label_2
_geom_bond_distance
O1 C3 1.380(5)
O1 H35 0.89(5)
O2 C5 1.384(5)
O2 H32 1.05(4)
O3 C17 1.385(5)
O3 H31 1.06(3)
O4 C19 1.380(5)
O4 H34 0.8400
N1 N2 1.265(7)
N1 C10 1.459(7)
C1 C19 1.406(6)
C1 C21 1.417(6)
C1 C18 1.514(7)
C2 C22 1.403(7)
C2 C8 1.410(7)
C2 N2 1.458(7)
C3 C12 1.410(6)
C3 C17 1.410(7)
C4 C14 1.404(7)
C4 C10 1.413(7)
C4 H1 0.9500
C5 C20 1.393(6)
C5 C19 1.423(7)
C6 C23 1.406(7)
C6 C12 1.415(6)
C6 H9 0.9500
C7 C24 1.409(7)
C7 C14 1.419(7)
C7 C12 1.510(7)
C8 C9 1.408(7)
C8 H2 0.9500
C9 C18 1.427(7)
C9 H3 0.9500
C10 C11 1.402(7)
C11 C24 1.407(7)
C11 H4 0.9500
C13 C18 1.400(7)
C13 C22 1.416(7)
C13 H5 0.9500
C14 H6 0.9500
C15 C23 1.401(6)
C15 C17 1.401(6)
C15 H10 0.9500
C16 C21 1.404(7)
C16 C20 1.409(6)
C16 H11 0.9500
C20 H12 0.9500
C21 H13 0.9500
C22 H7 0.9500
C23 H14 0.9500
C24 H8 0.9500
O5 C29 1.443(6)
O5 C25 1.453(6)
O6 C26 1.456(6)
O6 C30 1.459(5)
C25 C27 1.533(7)
C25 H23 0.9900
C25 H24 0.9900
C26 C28 1.536(7)
C26 H15 0.9900
C26 H16 0.9900
C27 C32 1.540(7)
C27 H25 0.9900
C27 H26 0.9900
C28 C31 1.526(7)
C28 H17 0.9900
C28 H18 0.9900
C29 C32 1.536(7)
C29 H27 0.9900
C29 H28 0.9900
C30 C31 1.530(8)
C30 H19 0.9900
C30 H20 0.9900
C31 H21 0.9900
C31 H22 0.9900
C32 H29 0.9900
C32 H30 0.9900

loop_
_geom_torsion_atom_site_label_1
_geom_torsion_atom_site_label_2
_geom_torsion_atom_site_label_3
_geom_torsion_atom_site_label_4
_geom_torsion
C10 N1 N2 C2 178.7(2)
C22 C2 N2 N1 166.2(2)
C8 C2 N2 N1 -15.6(3)
C22 C2 C8 C9 -0.9(4)
N2 C2 C8 C9 -179.0(2)
C2 C8 C9 C18 -0.5(4)
C14 C4 C10 C11 0.3(4)
C14 C4 C10 N1 -178.1(2)
N2 N1 C10 C11 165.7(2)
N2 N1 C10 C4 -15.8(3)
C4 C10 C11 C24 0.9(4)
N1 C10 C11 C24 179.4(2)
O1 C3 C12 C6 179.6(2)
C17 C3 C12 C6 0.0(4)
O1 C3 C12 C7 -0.4(3)
C17 C3 C12 C7 -180.0(2)
C23 C6 C12 C3 1.0(4)
C23 C6 C12 C7 -179.0(2)
C24 C7 C12 C3 133.3(3)
C14 C7 C12 C3 -46.9(3)
C24 C7 C12 C6 -46.7(3)
C14 C7 C12 C6 133.0(3)
C10 C4 C14 C7 -0.9(4)
C24 C7 C14 C4 0.2(4)
C12 C7 C14 C4 -179.5(2)
C23 C15 C17 O3 180.0(2)
C23 C15 C17 C3 1.1(4)
O1 C3 C17 O3 0.4(3)
C12 C3 C17 O3 179.9(2)
O1 C3 C17 C15 179.3(2)
C12 C3 C17 C15 -1.1(4)
C22 C13 C18 C9 0.3(4)
C22 C13 C18 C1 178.2(2)
C8 C9 C18 C13 0.8(4)
C8 C9 C18 C1 -177.2(2)
C19 C1 C18 C13 132.1(3)
C21 C1 C18 C13 -48.9(3)
C19 C1 C18 C9 -50.1(3)
C21 C1 C18 C9 129.0(3)
C21 C1 C19 O4 -179.4(2)
C18 C1 C19 O4 -0.4(4)
C21 C1 C19 C5 1.0(4)
C18 C1 C19 C5 -180.0(2)
O2 C5 C19 O4 0.2(3)
C20 C5 C19 O4 178.5(2)
O2 C5 C19 C1 179.7(2)
C20 C5 C19 C1 -2.0(4)
O2 C5 C20 C16 179.6(2)
C19 C5 C20 C16 1.3(4)
C21 C16 C20 C5 0.2(4)
C20 C16 C21 C1 -1.2(4)
C19 C1 C21 C16 0.5(4)
C18 C1 C21 C16 -178.5(2)
C8 C2 C22 C13 2.0(4)
N2 C2 C22 C13 -179.8(2)
C18 C13 C22 C2 -1.7(4)
C17 C15 C23 C6 0.0(4)
C12 C6 C23 C15 -1.0(4)
C10 C11 C24 C7 -1.6(4)
C14 C7 C24 C11 1.0(4)
C12 C7 C24 C11 -179.2(2)
C29 O5 C25 C27 -36.5(3)
C30 O6 C26 C28 -21.2(3)
O5 C25 C27 C32 23.3(3)
O6 C26 C28 C31 36.9(3)
C25 O5 C29 C32 35.3(4)
C26 O6 C30 C31 -3.4(3)
C26 C28 C31 C30 -37.8(3)
O6 C30 C31 C28 26.5(3)
O5 C29 C32 C27 -20.2(4)
C25 C27 C32 C29 -2.0(3)
